data_7129286
loop_
_publ_author_name
'Jadhav, Sandip B.'
'Maurya, Sundaram'
'Navaneetha, N.'
'Chegondi, Rambabu'

_publ_section_title
;
 Rh(III)-Catalyzed Diastereoselective Cascade Annulation of Enone-Tethered
 Cyclohexadienones via a C(sp2)&#x2212;H Bond Activation
;
_journal_name_full 'Chemical Communications'
_journal_paper_doi 10.1039/D1CC05941F
_journal_year 2021
_chemical_absolute_configuration syn
_chemical_formula_moiety 'C25 H24 Br N O5'
_chemical_formula_sum 'C25 H24 Br N O5'
_chemical_formula_weight 498.36
_space_group_crystal_system monoclinic
_space_group_IT_number 4
_space_group_name_Hall 'P 2yb'
_space_group_name_H-M_alt 'P 1 21 1'
_atom_sites_solution_hydrogens geom
_audit_creation_method SHELXL-2018/3
_audit_update_record
;
2021-08-04 deposited with the CCDC.	2021-11-22 downloaded from the CCDC.
;
_cell_angle_alpha 90
_cell_angle_beta 107.513(7)
_cell_angle_gamma 90
_cell_formula_units_Z 2
_cell_length_a 11.355(4)
_cell_length_b 7.423(2)
_cell_length_c 14.224(5)
_cell_measurement_reflns_used 9979
_cell_measurement_temperature 293(2)
_cell_measurement_theta_max 24.537
_cell_measurement_theta_min 2.739
_cell_volume 1143.3(6)
_computing_cell_refinement '<i>SAINT</i> (Bruker, 2016)'
_computing_data_collection '<i>APEX3</i> (Bruker, 2016)'
_computing_data_reduction 'Bruker SAINT'
_computing_structure_refinement 'SHELXL-2018/3 (Sheldrick, 2018)'
_computing_structure_solution '<i>SHELXT</i> (Sheldrick, 2015)'
_diffrn_ambient_temperature 293(2)
_diffrn_measured_fraction_theta_full 0.986
_diffrn_measured_fraction_theta_max 0.989
_diffrn_measurement_device_type 'Bruker D8 QUEST PHOTON-100'
_diffrn_measurement_method '\w and \f'
_diffrn_radiation_type MoK\a
_diffrn_radiation_wavelength 0.71073
_diffrn_reflns_av_R_equivalents 0.0553
_diffrn_reflns_av_unetI/netI 0.0416
_diffrn_reflns_Laue_measured_fraction_full 0.986
_diffrn_reflns_Laue_measured_fraction_max 0.989
_diffrn_reflns_limit_h_max 14
_diffrn_reflns_limit_h_min -14
_diffrn_reflns_limit_k_max 9
_diffrn_reflns_limit_k_min -9
_diffrn_reflns_limit_l_max 18
_diffrn_reflns_limit_l_min -18
_diffrn_reflns_number 29073
_diffrn_reflns_point_group_measured_fraction_full 0.987
_diffrn_reflns_point_group_measured_fraction_max 0.989
_diffrn_reflns_theta_full 25.242
_diffrn_reflns_theta_max 27.499
_diffrn_reflns_theta_min 2.737
_diffrn_source microfocus
_exptl_absorpt_coefficient_mu 1.834
_exptl_absorpt_correction_T_max 0.7461
_exptl_absorpt_correction_T_min 0.6472
_exptl_absorpt_correction_type multi-scan
_exptl_absorpt_process_details
;
 SADABS 2016/2: Krause, L., Herbst-Irmer, R., Sheldrick G.M. & Stalke D.,
 J. Appl. Cryst. 48 (2015) 3-10
;
_exptl_crystal_density_diffrn 1.448
_exptl_crystal_description BLOCK
_exptl_crystal_F_000 512
_exptl_crystal_recrystallization_method 'Re-crystallisation from solvent: Dichloromethane and Hexane (3:7)'
_exptl_crystal_size_max 0.220
_exptl_crystal_size_mid 0.160
_exptl_crystal_size_min 0.130
_refine_diff_density_max 0.512
_refine_diff_density_min -0.382
_refine_diff_density_rms 0.047
_refine_ls_abs_structure_details
;
 Refined as an inversion twin.
;
_refine_ls_abs_structure_Flack 0.491(12)
_refine_ls_extinction_method none
_refine_ls_goodness_of_fit_ref 1.032
_refine_ls_hydrogen_treatment constr
_refine_ls_matrix_type full
_refine_ls_number_parameters 319
_refine_ls_number_reflns 5218
_refine_ls_number_restraints 39
_refine_ls_restrained_S_all 1.030
_refine_ls_R_factor_all 0.0608
_refine_ls_R_factor_gt 0.0419
_refine_ls_shift/su_max 0.001
_refine_ls_shift/su_mean 0.000
_refine_ls_structure_factor_coef Fsqd
_refine_ls_weighting_details 'w=1/[\s^2^(Fo^2^)+(0.0489P)^2^+0.3748P] where P=(Fo^2^+2Fc^2^)/3'
_refine_ls_weighting_scheme calc
_refine_ls_wR_factor_gt 0.0967
_refine_ls_wR_factor_ref 0.1058
_reflns_Friedel_coverage 0.858
_reflns_Friedel_fraction_full 0.989
_reflns_Friedel_fraction_max 0.990
_reflns_number_gt 4106
_reflns_number_total 5218
_reflns_threshold_expression 'I > 2\s(I)'
_cod_data_source_file d1cc05941f2.cif
_cod_data_source_block KB60_0m_a
_cod_original_cell_volume 1143.3(7)
_cod_original_sg_symbol_H-M 'P 21'
_cod_database_code 7129286
_shelx_shelxl_version_number 2018/3
_shelx_space_group_comment
;
The symmetry employed for this shelxl refinement is uniquely defined
by the following loop, which should always be used as a source of
symmetry information in preference to the above space-group names.
They are only intended as comments.
;
_shelx_estimated_absorpt_t_min 0.688
_shelx_estimated_absorpt_t_max 0.796

loop_
_space_group_symop_operation_xyz
'x, y, z'
'-x, y+1/2, -z'

loop_
_atom_site_label
_atom_site_type_symbol
_atom_site_fract_x
_atom_site_fract_y
_atom_site_fract_z
_atom_site_U_iso_or_equiv
_atom_site_adp_type
_atom_site_occupancy
_atom_site_site_symmetry_order
_atom_site_calc_flag
_atom_site_refinement_flags_posn
_atom_site_refinement_flags_adp
_atom_site_refinement_flags_occupancy
_atom_site_disorder_assembly
_atom_site_disorder_group
C1 C 0.6300(4) 0.5970(9) 0.9585(4) 0.0678(15) Uani 1 1 d . . . . .
C2 C 0.6502(5) 0.4070(8) 0.9867(4) 0.0701(16) Uani 1 1 d . . . . .
H2 H 0.660618 0.374386 1.051832 0.084 Uiso 1 1 calc R U . . .
C3 C 0.6541(4) 0.2819(7) 0.9228(4) 0.0626(14) Uani 1 1 d . . . . .
H3 H 0.667545 0.163756 0.945168 0.075 Uiso 1 1 calc R U . . .
C4 C 0.6382(3) 0.3169(7) 0.8162(3) 0.0511(10) Uani 1 1 d . . . . .
C5 C 0.7660(4) 0.3423(12) 0.8019(4) 0.0799(15) Uani 1 1 d . . . . .
H5A H 0.813813 0.234484 0.821417 0.120 Uiso 1 1 calc R U . . .
H5B H 0.807636 0.441361 0.841585 0.120 Uiso 1 1 calc R U . . .
H5C H 0.756543 0.367038 0.733762 0.120 Uiso 1 1 calc R U . . .
C6 C 0.5572(4) 0.4835(5) 0.7809(3) 0.0402(9) Uani 1 1 d . . . . .
H6 H 0.562563 0.517346 0.715765 0.048 Uiso 1 1 calc R U . . .
C7 C 0.6047(4) 0.6404(7) 0.8512(3) 0.0550(11) Uani 1 1 d . . . . .
H7A H 0.680351 0.684809 0.841118 0.066 Uiso 1 1 calc R U . . .
H7B H 0.544504 0.736987 0.834212 0.066 Uiso 1 1 calc R U . . .
C8 C 0.4210(3) 0.4435(5) 0.7716(3) 0.0352(8) Uani 1 1 d . . . . .
H8 H 0.415575 0.422505 0.838162 0.042 Uiso 1 1 calc R U . . .
C9 C 0.3730(4) 0.2698(5) 0.7096(3) 0.0397(8) Uani 1 1 d . . . . .
H9 H 0.294769 0.237092 0.720921 0.048 Uiso 1 1 calc R U . . .
C10 C 0.4644(4) 0.1201(6) 0.7535(3) 0.0506(10) Uani 1 1 d . . . . .
H10A H 0.461094 0.094280 0.819529 0.061 Uiso 1 1 calc R U . . .
H10B H 0.439260 0.012084 0.714244 0.061 Uiso 1 1 calc R U . . .
C11 C 0.3459(4) 0.2975(5) 0.5987(3) 0.0447(9) Uani 1 1 d . . . . .
C12 C 0.4402(5) 0.2957(7) 0.5551(3) 0.0645(14) Uani 1 1 d . . . . .
H12 H 0.520394 0.271066 0.593977 0.077 Uiso 1 1 calc R U . . .
C13 C 0.4183(6) 0.3295(11) 0.4552(4) 0.0812(16) Uani 1 1 d . . . . .
H13 H 0.483218 0.328075 0.427992 0.097 Uiso 1 1 calc R U . . .
C14 C 0.3011(7) 0.3649(10) 0.3973(4) 0.0853(18) Uani 1 1 d . . . . .
H14 H 0.286121 0.389450 0.330622 0.102 Uiso 1 1 calc R U . . .
C15 C 0.2054(5) 0.3643(7) 0.4372(3) 0.0685(14) Uani 1 1 d . . . . .
H15 H 0.125818 0.387773 0.396879 0.082 Uiso 1 1 calc R U . . .
C16 C 0.2249(4) 0.3290(6) 0.5374(3) 0.0480(9) Uani 1 1 d . . . . .
C17 C 0.1150(4) 0.3099(6) 0.5733(3) 0.0579(12) Uani 1 1 d . . . . .
C19 C 0.3397(3) 0.6033(5) 0.7292(3) 0.0337(8) Uani 1 1 d . . . . .
C20 C 0.2349(3) 0.6508(5) 0.7673(3) 0.0339(8) Uani 1 1 d . . . . .
C21 C 0.1932(4) 0.5375(6) 0.8284(3) 0.0442(9) Uani 1 1 d . . . . .
H21 H 0.228775 0.424505 0.844788 0.053 Uiso 1 1 calc R U . . .
C22 C 0.0987(4) 0.5927(7) 0.8650(3) 0.0499(10) Uani 1 1 d . . . . .
H22 H 0.068743 0.516011 0.904218 0.060 Uiso 1 1 calc R U . . .
C23 C 0.0504(4) 0.7608(6) 0.8427(3) 0.0473(10) Uani 1 1 d . . . . .
C24 C 0.0888(4) 0.8757(6) 0.7820(3) 0.0458(10) Uani 1 1 d . . . . .
H24 H 0.053916 0.989551 0.767448 0.055 Uiso 1 1 calc R U . . .
C25 C 0.1791(3) 0.8193(6) 0.7434(3) 0.0402(8) Uani 1 1 d . . . . .
H25 H 0.203968 0.894482 0.700619 0.048 Uiso 1 1 calc R U . . .
Br1 Br -0.07034(4) 0.84274(9) 0.90106(4) 0.0801(2) Uani 1 1 d . . . . .
O1 O 0.6376(5) 0.7152(8) 1.0180(4) 0.1095(17) Uani 1 1 d . . . . .
O2 O 0.5879(3) 0.1616(4) 0.7583(2) 0.0564(8) Uani 1 1 d . . . . .
O3 O 0.0973(4) 0.1821(5) 0.6223(3) 0.0656(10) Uani 1 1 d . . . . .
O5 O 0.3605(3) 0.6959(4) 0.6649(2) 0.0495(7) Uani 1 1 d . . . . .
C18 C -0.1692(13) 0.382(2) 0.5389(9) 0.072(3) Uani 0.620(11) 1 d . U P A 1
H18A H -0.236838 0.395923 0.565723 0.107 Uiso 0.620(11) 1 calc R U P A 1
H18B H -0.191992 0.431156 0.473330 0.107 Uiso 0.620(11) 1 calc R U P A 1
H18C H -0.149715 0.256914 0.536801 0.107 Uiso 0.620(11) 1 calc R U P A 1
N1 N 0.0370(9) 0.4594(13) 0.5622(9) 0.063(2) Uani 0.620(11) 1 d . . P A 1
H1 H 0.051876 0.548892 0.529029 0.075 Uiso 0.620(11) 1 calc R U P A 1
O4 O -0.0630(7) 0.4772(11) 0.6000(5) 0.074(2) Uani 0.620(11) 1 d . U P A 1
C18D C -0.132(3) 0.379(4) 0.590(2) 0.084(7) Uani 0.380(11) 1 d . U P A 2
H18D H -0.212395 0.327561 0.582538 0.127 Uiso 0.380(11) 1 calc R U P A 2
H18E H -0.074644 0.334621 0.649339 0.127 Uiso 0.380(11) 1 calc R U P A 2
H18F H -0.137333 0.507518 0.592711 0.127 Uiso 0.380(11) 1 calc R U P A 2
N1D N 0.0219(12) 0.400(2) 0.5157(11) 0.053(3) Uani 0.380(11) 1 d . . P A 2
H1D H 0.031543 0.495018 0.484448 0.064 Uiso 0.380(11) 1 calc R U P A 2
O4D O -0.0932(7) 0.3293(16) 0.5090(6) 0.062(3) Uani 0.380(11) 1 d . U P A 2

loop_
_atom_site_aniso_label
_atom_site_aniso_U_11
_atom_site_aniso_U_22
_atom_site_aniso_U_33
_atom_site_aniso_U_23
_atom_site_aniso_U_13
_atom_site_aniso_U_12
C1 0.044(2) 0.091(4) 0.060(3) -0.029(3) 0.004(2) 0.001(3)
C2 0.059(3) 0.095(5) 0.043(3) -0.002(3) -0.004(2) 0.012(3)
C3 0.053(3) 0.071(4) 0.052(3) 0.005(2) -0.001(2) 0.015(2)
C4 0.0388(19) 0.061(3) 0.050(2) -0.004(2) 0.0083(16) 0.012(2)
C5 0.045(2) 0.096(4) 0.102(4) -0.012(4) 0.028(2) 0.016(3)
C6 0.037(2) 0.044(2) 0.039(2) -0.0027(17) 0.0108(17) 0.0013(16)
C7 0.041(2) 0.055(3) 0.066(3) -0.012(2) 0.011(2) -0.006(2)
C8 0.0349(18) 0.0377(19) 0.0328(18) 0.0023(16) 0.0099(15) 0.0055(15)
C9 0.044(2) 0.037(2) 0.0357(19) -0.0005(15) 0.0075(16) 0.0008(15)
C10 0.058(3) 0.040(2) 0.049(2) -0.0007(19) 0.009(2) 0.005(2)
C11 0.059(2) 0.038(2) 0.0339(19) -0.0030(16) 0.0088(17) 0.0034(17)
C12 0.073(3) 0.080(4) 0.044(2) -0.004(2) 0.023(2) 0.008(3)
C13 0.112(4) 0.088(4) 0.053(3) -0.003(3) 0.039(3) 0.012(4)
C14 0.138(6) 0.078(4) 0.037(2) 0.003(3) 0.023(3) -0.003(4)
C15 0.093(4) 0.051(3) 0.042(2) 0.002(2) -0.009(2) -0.008(3)
C16 0.061(2) 0.0310(19) 0.041(2) 0.0000(19) -0.0006(17) -0.002(2)
C17 0.054(2) 0.043(3) 0.059(3) 0.016(2) -0.012(2) -0.009(2)
C19 0.0369(18) 0.0316(18) 0.0305(18) 0.0004(15) 0.0071(15) -0.0014(15)
C20 0.0354(18) 0.0340(19) 0.0301(17) 0.0009(15) 0.0064(14) 0.0001(15)
C21 0.043(2) 0.043(2) 0.049(2) 0.0066(18) 0.0176(18) 0.0019(17)
C22 0.047(2) 0.058(3) 0.051(2) 0.007(2) 0.0243(19) -0.001(2)
C23 0.0351(19) 0.063(3) 0.044(2) -0.008(2) 0.0119(17) 0.0052(19)
C24 0.0403(18) 0.049(2) 0.045(2) -0.0003(19) 0.0077(16) 0.0076(18)
C25 0.0388(17) 0.042(2) 0.0381(18) 0.0033(18) 0.0084(14) 0.0034(18)
Br1 0.0594(3) 0.1014(5) 0.0937(4) -0.0197(4) 0.0446(3) 0.0063(3)
O1 0.110(4) 0.118(4) 0.087(3) -0.057(3) 0.009(3) 0.004(3)
O2 0.0572(19) 0.0501(18) 0.0603(19) -0.0084(15) 0.0153(15) 0.0148(15)
O3 0.073(2) 0.048(2) 0.066(2) 0.0171(17) 0.0070(18) -0.0053(16)
O5 0.0571(17) 0.0482(18) 0.0510(17) 0.0149(14) 0.0282(14) 0.0094(13)
C18 0.071(7) 0.065(7) 0.080(8) 0.004(7) 0.025(6) 0.003(5)
N1 0.067(5) 0.044(5) 0.073(6) 0.011(4) 0.015(5) 0.009(4)
O4 0.074(5) 0.078(5) 0.067(4) -0.008(3) 0.017(3) 0.021(4)
C18D 0.097(17) 0.074(12) 0.104(16) 0.023(15) 0.062(14) 0.024(13)
N1D 0.052(6) 0.056(9) 0.050(8) 0.006(6) 0.012(6) -0.009(5)
O4D 0.046(4) 0.077(6) 0.067(5) 0.000(5) 0.020(4) 0.000(5)

loop_
_atom_type_symbol
_atom_type_description
_atom_type_scat_dispersion_real
_atom_type_scat_dispersion_imag
_atom_type_scat_source
C C 0.0033 0.0016 'International Tables Vol C Tables 4.2.6.8 and 6.1.1.4'
H H 0.0000 0.0000 'International Tables Vol C Tables 4.2.6.8 and 6.1.1.4'
Br Br -0.2901 2.4595 'International Tables Vol C Tables 4.2.6.8 and 6.1.1.4'
N N 0.0061 0.0033 'International Tables Vol C Tables 4.2.6.8 and 6.1.1.4'
O O 0.0106 0.0060 'International Tables Vol C Tables 4.2.6.8 and 6.1.1.4'

loop_
_geom_angle_atom_site_label_1
_geom_angle_atom_site_label_2
_geom_angle_atom_site_label_3
_geom_angle
_geom_angle_site_symmetry_1
_geom_angle_site_symmetry_3
_geom_angle_publ_flag
O1 C1 C2 122.5(6) . . ?
O1 C1 C7 120.7(6) . . ?
C2 C1 C7 116.8(5) . . ?
C3 C2 C1 121.9(5) . . ?
C2 C3 C4 124.2(5) . . ?
O2 C4 C3 110.4(4) . . ?
O2 C4 C6 111.4(3) . . ?
C3 C4 C6 110.5(4) . . ?
O2 C4 C5 104.6(4) . . ?
C3 C4 C5 109.0(4) . . ?
C6 C4 C5 110.8(5) . . ?
C7 C6 C4 110.0(3) . . ?
C7 C6 C8 110.6(3) . . ?
C4 C6 C8 111.1(3) . . ?
C1 C7 C6 115.1(4) . . ?
C19 C8 C6 111.1(3) . . ?
C19 C8 C9 110.8(3) . . ?
C6 C8 C9 112.2(3) . . ?
C10 C9 C11 115.0(3) . . ?
C10 C9 C8 107.0(3) . . ?
C11 C9 C8 113.5(3) . . ?
O2 C10 C9 113.8(4) . . ?
C12 C11 C16 117.7(4) . . ?
C12 C11 C9 121.1(4) . . ?
C16 C11 C9 121.2(4) . . ?
C11 C12 C13 122.0(5) . . ?
C14 C13 C12 119.6(5) . . ?
C13 C14 C15 120.1(5) . . ?
C14 C15 C16 121.4(5) . . ?
C15 C16 C11 119.2(4) . . ?
C15 C16 C17 118.4(4) . . ?
C11 C16 C17 122.2(4) . . ?
O3 C17 N1D 120.6(7) . . ?
O3 C17 N1 118.0(6) . . ?
O3 C17 C16 124.4(4) . . ?
N1D C17 C16 109.8(7) . . ?
N1 C17 C16 116.9(5) . . ?
O5 C19 C20 119.6(3) . . ?
O5 C19 C8 120.4(3) . . ?
C20 C19 C8 120.0(3) . . ?
C21 C20 C25 118.6(3) . . ?
C21 C20 C19 122.9(3) . . ?
C25 C20 C19 118.5(3) . . ?
C22 C21 C20 120.2(4) . . ?
C23 C22 C21 119.0(4) . . ?
C22 C23 C24 122.3(4) . . ?
C22 C23 Br1 118.9(3) . . ?
C24 C23 Br1 118.8(3) . . ?
C25 C24 C23 118.7(4) . . ?
C24 C25 C20 121.1(4) . . ?
C10 O2 C4 114.8(3) . . ?
C17 N1 O4 126.2(8) . . ?
N1 O4 C18 110.5(9) . . ?
C17 N1D O4D 114.8(10) . . ?
N1D O4D C18D 111.8(17) . . ?

loop_
_geom_bond_atom_site_label_1
_geom_bond_atom_site_label_2
_geom_bond_distance
_geom_bond_site_symmetry_2
_geom_bond_publ_flag
C1 O1 1.204(7) . ?
C1 C2 1.465(9) . ?
C1 C7 1.501(8) . ?
C2 C3 1.309(7) . ?
C3 C4 1.495(7) . ?
C4 O2 1.432(6) . ?
C4 C6 1.533(6) . ?
C4 C5 1.537(6) . ?
C6 C7 1.524(6) . ?
C6 C8 1.540(5) . ?
C8 C19 1.513(5) . ?
C8 C9 1.564(5) . ?
C9 C10 1.520(6) . ?
C9 C11 1.527(6) . ?
C10 O2 1.418(6) . ?
C11 C12 1.390(6) . ?
C11 C16 1.408(6) . ?
C12 C13 1.390(7) . ?
C13 C14 1.363(9) . ?
C14 C15 1.368(9) . ?
C15 C16 1.400(6) . ?
C16 C17 1.489(7) . ?
C17 O3 1.229(6) . ?
C17 N1D 1.308(14) . ?
C17 N1 1.399(10) . ?
C19 O5 1.223(4) . ?
C19 C20 1.490(5) . ?
C20 C21 1.391(5) . ?
C20 C25 1.397(6) . ?
C21 C22 1.389(6) . ?
C22 C23 1.361(7) . ?
C23 C24 1.374(6) . ?
C23 Br1 1.904(4) . ?
C24 C25 1.366(5) . ?
C18 O4 1.441(17) . ?
N1 O4 1.401(12) . ?
C18D O4D 1.40(2) . ?
N1D O4D 1.384(15) . ?
